data_2005554
loop_
_publ_author_name
'Mrvos-Sermek, D.'
'Tralic-Kulenovic, V.'
'Nagl, A.'
'Fiser-Jakic, L.'

_publ_section_title
;
 3,4-Bis(1,3-benzothiazol-2-yl)furan
;
_journal_issue 10
_journal_name_full 'Acta Crystallographica Section C'
_journal_page_first 2541
_journal_page_last 2543
_journal_paper_doi 10.1107/S0108270196005446
_journal_volume 52
_journal_year 1996
_chemical_formula_moiety 'C18 H10 N2 O S2'
_chemical_formula_structural 'C18 H10 N2 O S2'
_chemical_formula_sum 'C18 H10 N2 O S2'
_chemical_formula_weight 334.42
_chemical_melting_point 360.0(10)
_chemical_name_common furylbenzothiazol
_chemical_name_systematic
;
3,4-bis-(2-benzothiazolyl)furan
;
_space_group_IT_number 14
_symmetry_cell_setting monoclinic
_symmetry_space_group_name_Hall '-P 2yn'
_symmetry_space_group_name_H-M 'P 1 21/n 1'
_atom_type_scat_source
;
International Tables for Crystallography (1992, Vol. C, Tables 4.2.6.8
and 6.1.1.4)
;
_cell_angle_alpha 90.
_cell_angle_beta 93.25(2)
_cell_angle_gamma 90.
_cell_formula_units_Z 4
_cell_length_a 20.753(7)
_cell_length_b 4.017(1)
_cell_length_c 17.476(3)
_cell_measurement_reflns_used 20
_cell_measurement_temperature 293(2)
_cell_measurement_theta_max 12.64
_cell_measurement_theta_min 3.94
_cell_volume 1454.5(7)
_computing_cell_refinement DIF4
_computing_data_collection 'DIF4 (Stoe & Cie, 1988a)'
_computing_data_reduction 'REDU4 (Stoe & Cie, 1988b)'
_computing_molecular_graphics 'ORTEP92 (Vickovi\'c, 1994). Geometric calculations: CSU (Vickovi\'c, 1988)'
_computing_publication_material SHELXL93
_computing_structure_refinement 'SHELXL93 (Sheldrick, 1993)'
_computing_structure_solution 'SHELXS86 (Sheldrick, 1985)'
_diffrn_ambient_temperature 293(2)
_diffrn_measurement_device 'Philips PW1100 diffractometer updated by Stoe'
_diffrn_measurement_method \q/2\q
_diffrn_radiation_monochromator graphite
_diffrn_radiation_source 'X-ray tube'
_diffrn_radiation_type MoK\a
_diffrn_radiation_wavelength 0.71070
_diffrn_reflns_av_R_equivalents 0.0000
_diffrn_reflns_av_sigmaI/netI 0.0668
_diffrn_reflns_limit_h_max 27
_diffrn_reflns_limit_h_min -28
_diffrn_reflns_limit_k_max 5
_diffrn_reflns_limit_k_min 0
_diffrn_reflns_limit_l_max 24
_diffrn_reflns_limit_l_min 0
_diffrn_reflns_number 1645
_diffrn_reflns_theta_max 29.90
_diffrn_reflns_theta_min 2.33
_diffrn_standards_decay_% 2
_diffrn_standards_interval_time 120
_diffrn_standards_number 3
_exptl_absorpt_coefficient_mu 0.371
_exptl_absorpt_correction_type none
_exptl_crystal_colour 'pale yellow'
_exptl_crystal_density_diffrn 1.527
_exptl_crystal_density_meas ?
_exptl_crystal_description needle
_exptl_crystal_F_000 688
_exptl_crystal_size_max 0.80
_exptl_crystal_size_mid 0.20
_exptl_crystal_size_min 0.15
_refine_diff_density_max 0.270
_refine_diff_density_min -0.215
_refine_ls_extinction_method none
_refine_ls_goodness_of_fit_all 1.036
_refine_ls_goodness_of_fit_obs 1.036
_refine_ls_hydrogen_treatment refU
_refine_ls_matrix_type full
_refine_ls_number_parameters 206
_refine_ls_number_reflns 1645
_refine_ls_number_restraints 0
_refine_ls_restrained_S_all 1.036
_refine_ls_restrained_S_obs 1.036
_refine_ls_R_factor_all 0.0448
_refine_ls_R_factor_obs 0.0440
_refine_ls_shift/esd_max 0.021
_refine_ls_shift/esd_mean 0.003
_refine_ls_structure_factor_coef Fsqd
_refine_ls_weighting_scheme
;
calc w = 1/[\s^2^(F~o~^2^) + (0.0519P)^2^ + 0.1898P]
where P = (F~o~^2^ + 2F~c~^2^)/3
;
_refine_ls_wR_factor_all 0.1088
_refine_ls_wR_factor_obs 0.1079
_reflns_number_observed 1622
_reflns_number_total 1645
_reflns_observed_criterion >2sigma(I)
_cod_data_source_file sk1029.cif
_cod_data_source_block I
_cod_depositor_comments
;
The following automatic conversions were performed:

'_chemical_melting_point' value '359-361' was changed to '360.0(10)'
- the average value was taken and precision was estimated.

Automatic conversion script
Id: cif_fix_values 1715 2011-07-08 13:25:40Z adriana 

The following automatic conversions were performed:

'_exptl_crystal_density_meas' value 'none' was changed to '?' - the
value is perceived as not measured.

Automatic conversion script
Id: cif_fix_values 3008 2015-01-20 13:52:24Z robertas 
;
_cod_original_cell_volume 1454.5(6)
_cod_original_sg_symbol_H-M 'P 21/n'
_cod_database_code 2005554

loop_
_symmetry_equiv_pos_as_xyz
'x, y, z'
'x+1/2, -y+1/2, z+1/2'
'-x, -y, -z'
'-x-1/2, y-1/2, -z-1/2'

loop_
_atom_site_aniso_label
_atom_site_aniso_U_11
_atom_site_aniso_U_22
_atom_site_aniso_U_33
_atom_site_aniso_U_12
_atom_site_aniso_U_13
_atom_site_aniso_U_23
S1 0.0369(5) 0.0463(7) 0.0376(5) 0.0052(5) -0.0011(4) -0.0024(5)
S2 0.0426(6) 0.0488(7) 0.0348(5) -0.0022(6) -0.0020(4) -0.0052(5)
N1 0.033(2) 0.053(3) 0.043(2) 0.002(2) -0.002(2) 0.001(2)
N2 0.038(2) 0.037(2) 0.039(2) -0.001(2) -0.0027(15) -0.001(2)
O 0.049(2) 0.095(3) 0.042(2) 0.016(2) 0.0082(14) 0.004(2)
C2 0.041(2) 0.074(3) 0.044(2) 0.009(2) 0.002(2) 0.003(3)
C3 0.035(2) 0.042(3) 0.038(2) -0.001(2) 0.002(2) -0.003(2)
C4 0.039(2) 0.044(3) 0.036(2) -0.001(2) 0.000(2) -0.006(2)
C5 0.039(2) 0.064(4) 0.042(2) 0.006(2) -0.003(2) -0.002(2)
C6 0.033(2) 0.040(2) 0.042(2) -0.006(2) 0.001(2) -0.004(2)
C7 0.037(2) 0.032(2) 0.037(2) -0.003(2) -0.003(2) -0.002(2)
C8 0.036(2) 0.035(3) 0.042(2) -0.003(2) -0.006(2) -0.002(2)
C9 0.042(2) 0.055(3) 0.052(3) 0.009(2) -0.008(2) 0.005(3)
C10 0.056(3) 0.045(3) 0.048(2) 0.003(3) -0.013(2) 0.004(2)
C11 0.066(3) 0.047(3) 0.034(2) -0.007(3) 0.002(2) 0.002(2)
C12 0.046(2) 0.045(3) 0.042(2) -0.001(2) 0.002(2) -0.002(2)
C13 0.040(2) 0.037(3) 0.029(2) -0.003(2) 0.001(2) 0.002(2)
C14 0.035(2) 0.038(3) 0.036(2) -0.007(2) 0.005(2) 0.006(2)
C15 0.035(2) 0.036(3) 0.037(2) -0.001(2) 0.000(2) 0.005(2)
C16 0.048(2) 0.044(3) 0.046(2) 0.000(2) 0.004(2) 0.002(2)
C17 0.047(3) 0.053(3) 0.063(3) 0.008(2) 0.018(2) 0.003(3)
C18 0.035(2) 0.052(3) 0.072(3) 0.001(2) 0.003(2) 0.016(3)
C19 0.038(2) 0.060(3) 0.047(2) -0.008(2) -0.007(2) 0.011(2)

loop_
_atom_site_label
_atom_site_occupancy
_atom_site_fract_x
_atom_site_fract_y
_atom_site_fract_z
_atom_site_U_iso_or_equiv
_atom_site_thermal_displace_type
_atom_site_calc_flag
_atom_site_refinement_flags
_atom_site_type_symbol
S1 1 0.31014(5) -0.0063(3) 0.60064(6) 0.0404(3) Uani d . S
S2 1 0.21375(5) 0.1360(3) 0.33218(6) 0.0422(3) Uani d . S
N1 1 0.42147(15) -0.2846(9) 0.5858(2) 0.0434(9) Uani d . N
N2 1 0.24741(15) 0.3409(9) 0.4692(2) 0.0383(8) Uani d . N
O 1 0.42605(14) -0.0697(10) 0.3523(2) 0.0617(10) Uani d . O
C2 1 0.4331(2) -0.1448(14) 0.4282(2) 0.0527(12) Uani d . C
H2 1 0.4701(2) -0.2385(14) 0.4517(2) 0.047(4) Uiso calc R H
C3 1 0.3795(2) -0.0664(11) 0.4653(2) 0.0383(10) Uani d . C
C4 1 0.3347(2) 0.0665(11) 0.4062(2) 0.0399(11) Uani d . C
C5 1 0.3659(2) 0.0565(12) 0.3407(2) 0.0487(12) Uani d . C
H5 1 0.3482(2) 0.1274(12) 0.2934(2) 0.047(4) Uiso calc R H
C6 1 0.3748(2) -0.1272(11) 0.5474(2) 0.0380(10) Uani d . C
C7 1 0.3483(2) -0.1836(10) 0.6811(2) 0.0356(9) Uani d . C
C8 1 0.4074(2) -0.3198(11) 0.6620(2) 0.0379(10) Uani d . C
C9 1 0.4468(2) -0.4742(12) 0.7183(2) 0.0499(12) Uani d . C
H9 1 0.4867(2) -0.5606(12) 0.7068(2) 0.047(4) Uiso calc R H
C10 1 0.4258(2) -0.4967(12) 0.7907(2) 0.0504(11) Uani d . C
H10 1 0.4512(2) -0.6078(12) 0.8281(2) 0.047(4) Uiso calc R H
C11 1 0.3679(2) -0.3591(8) 0.8101(2) 0.0489(11) Uani d . C
H11 1 0.3558(2) -0.3722(8) 0.8604(2) 0.047(4) Uiso calc R H
C12 1 0.3280(2) -0.2027(8) 0.7556(2) 0.0440(11) Uani d R C
H12 1 0.2887(2) -0.1125(8) 0.7681(2) 0.047(4) Uiso calc R H
C13 1 0.2690(2) 0.1888(11) 0.4114(2) 0.0355(9) Uani d . C
C14 1 0.1566(2) 0.3379(11) 0.3823(2) 0.0361(9) Uani d . C
C15 1 0.1830(2) 0.4303(10) 0.4549(2) 0.0361(10) Uani d . C
C16 1 0.1465(2) 0.6004(11) 0.5057(2) 0.0457(11) Uani d . C
H16 1 0.1641(2) 0.6630(11) 0.5537(2) 0.047(4) Uiso calc R H
C17 1 0.0831(2) 0.6754(13) 0.4835(3) 0.0535(12) Uani d . C
H17 1 0.0578(2) 0.7897(13) 0.5170(3) 0.047(4) Uiso calc R H
C18 1 0.0570(2) 0.5828(12) 0.4123(3) 0.0527(13) Uani d . C
H18 1 0.0142(2) 0.6354(12) 0.3988(3) 0.047(4) Uiso calc R H
C19 1 0.0925(2) 0.4152(12) 0.3608(2) 0.0488(12) Uani d . C
H19 1 0.0744(2) 0.3547(12) 0.3129(2) 0.047(4) Uiso calc R H

loop_
_atom_type_symbol
_atom_type_description
_atom_type_scat_dispersion_real
_atom_type_scat_dispersion_imag
S S 0.1246 0.1234
O O 0.0106 0.0060
N N 0.0061 0.0033
C C 0.0033 0.0016
H H 0.0000 0.0000

loop_
_geom_angle_atom_site_label_1
_geom_angle_atom_site_label_2
_geom_angle_atom_site_label_3
_geom_angle
_geom_angle_publ_flag
C7 S1 C6 89.3(2) yes
C14 S2 C13 88.8(2) yes
C6 N1 C8 110.6(3) yes
C13 N2 C15 110.8(3) yes
C5 O C2 106.0(3) no
C3 C2 O 111.6(4) no
C3 C2 H2 124.2(2) no
O C2 H2 124.2(2) no
C2 C3 C4 104.8(3) no
C2 C3 C6 122.2(4) no
C4 C3 C6 133.1(3) no
C5 C4 C3 106.0(3) no
C5 C4 C13 124.0(4) no
C3 C4 C13 130.1(3) no
C4 C5 O 111.6(4) no
C4 C5 H5 124.2(2) no
O C5 H5 124.2(2) no
N1 C6 C3 119.6(3) no
N1 C6 S1 115.4(3) no
C3 C6 S1 124.9(3) no
C12 C7 C8 121.1(3) no
C12 C7 S1 129.4(3) no
C8 C7 S1 109.5(3) no
N1 C8 C9 125.4(4) no
N1 C8 C7 115.1(3) no
C9 C8 C7 119.5(4) no
C10 C9 C8 118.7(4) no
C10 C9 H9 120.6(3) no
C8 C9 H9 120.6(3) no
C9 C10 C11 121.9(4) no
C9 C10 H10 119.0(3) no
C11 C10 H10 119.0(2) no
C12 C11 C10 120.6(2) no
C12 C11 H11 119.7 no
C10 C11 H11 119.7(2) no
C11 C12 C7 118.0(2) no
C11 C12 H12 121.0 no
C7 C12 H12 121.0(2) no
N2 C13 C4 125.3(3) no
N2 C13 S2 115.9(3) no
C4 C13 S2 118.8(3) no
C19 C14 C15 120.1(4) no
C19 C14 S2 130.0(3) no
C15 C14 S2 109.9(3) no
C16 C15 N2 124.6(4) no
C16 C15 C14 120.8(4) no
N2 C15 C14 114.5(3) no
C15 C16 C17 118.4(4) no
C15 C16 H16 120.8(2) no
C17 C16 H16 120.8(3) no
C18 C17 C16 120.9(4) no
C18 C17 H17 119.6(3) no
C16 C17 H17 119.6(3) no
C19 C18 C17 121.7(4) no
C19 C18 H18 119.2(3) no
C17 C18 H18 119.2(3) no
C18 C19 C14 118.2(4) no
C18 C19 H19 120.9(3) no
C14 C19 H19 120.9(3) no

loop_
_geom_bond_atom_site_label_1
_geom_bond_atom_site_label_2
_geom_bond_distance
_geom_bond_publ_flag
S1 C7 1.728(4) yes
S1 C6 1.745(4) yes
S2 C14 1.717(4) yes
S2 C13 1.759(4) yes
N1 C6 1.310(5) yes
N1 C8 1.386(5) yes
N2 C13 1.284(5) yes
N2 C15 1.393(5) yes
O C5 1.353(5) no
O C2 1.360(5) no
C2 C3 1.356(5) no
C2 H2 0.93 no
C3 C4 1.452(5) no
C3 C6 1.464(5) no
C4 C5 1.346(5) no
C4 C13 1.458(5) no
C5 H5 0.93 no
C7 C12 1.392(5) no
C7 C8 1.401(5) no
C8 C9 1.389(5) no
C9 C10 1.364(6) no
C9 H9 0.93 no
C10 C11 1.382(5) no
C10 H10 0.93 no
C11 C12 1.38 no
C11 H11 0.93 no
C12 H12 0.93 no
C14 C19 1.397(6) no
C14 C15 1.403(5) no
C15 C16 1.380(6) no
C16 C17 1.383(6) no
C16 H16 0.93 no
C17 C18 1.381(6) no
C17 H17 0.93 no
C18 C19 1.371(6) no
C18 H18 0.93 no
C19 H19 0.93 no

loop_
_geom_torsion_atom_site_label_1
_geom_torsion_atom_site_label_2
_geom_torsion_atom_site_label_3
_geom_torsion_atom_site_label_4
_geom_torsion
_geom_torsion_publ_flag
C5 O C2 C3 -0.7(6) no
O C2 C3 C4 0.7(6) no
O C2 C3 C6 179.2(4) no
C2 C3 C4 C5 -0.4(5) no
C6 C3 C4 C5 -178.7(5) no
C2 C3 C4 C13 179.2(4) no
C6 C3 C4 C13 1.0(8) no
C3 C4 C5 O 0.0(5) no
C13 C4 C5 O -179.7(4) no
C2 O C5 C4 0.4(6) no
C8 N1 C6 C3 -179.4(4) no
C8 N1 C6 S1 0.4(5) no
C2 C3 C6 N1 -5.2(7) no
C4 C3 C6 N1 172.8(4) no
C2 C3 C6 S1 175.1(4) no
C4 C3 C6 S1 -6.9(7) no
C7 S1 C6 N1 -0.4(3) no
C7 S1 C6 C3 179.3(4) no
C6 S1 C7 C12 -179.6(4) no
C6 S1 C7 C8 0.3(3) no
C6 N1 C8 C9 -179.8(4) no
C6 N1 C8 C7 -0.1(5) no
C12 C7 C8 N1 179.7(4) no
S1 C7 C8 N1 -0.2(5) no
C12 C7 C8 C9 -0.5(6) no
S1 C7 C8 C9 179.6(3) no
N1 C8 C9 C10 -178.5(4) no
C7 C8 C9 C10 1.7(7) no
C8 C9 C10 C11 -2.6(7) no
C9 C10 C11 C12 2.3(6) no
C10 C11 C12 C7 -1.0(3) no
C8 C7 C12 C11 0.1(5) no
S1 C7 C12 C11 -180.0(2) no
C15 N2 C13 C4 178.7(4) no
C15 N2 C13 S2 0.2(5) no
C5 C4 C13 N2 -146.8(5) no
C3 C4 C13 N2 33.6(7) no
C5 C4 C13 S2 31.7(6) no
C3 C4 C13 S2 -147.9(4) no
C14 S2 C13 N2 -0.1(4) no
C14 S2 C13 C4 -178.7(4) no
C13 S2 C14 C19 179.6(4) no
C13 S2 C14 C15 -0.1(3) no
C13 N2 C15 C16 -179.2(4) no
C13 N2 C15 C14 -0.2(5) no
C19 C14 C15 C16 -0.6(6) no
S2 C14 C15 C16 179.2(3) no
C19 C14 C15 N2 -179.6(4) no
S2 C14 C15 N2 0.2(4) no
N2 C15 C16 C17 179.4(4) no
C14 C15 C16 C17 0.5(7) no
C15 C16 C17 C18 -0.1(7) no
C16 C17 C18 C19 -0.3(7) no
C17 C18 C19 C14 0.2(7) no
C15 C14 C19 C18 0.2(6) no
S2 C14 C19 C18 -179.5(3) no

loop_
_cod_related_entry_id
_cod_related_entry_database
_cod_related_entry_code
1 ChemSpider 21138064
